data_4314851
loop_
_publ_author_name
'Jun Yan'
'De-Liang Long'
'Haralampos N. Miras'
'Leroy Cronin'

_publ_section_title
;
 Cation Controlled Assembly and Transformation of Mono- and Bi-Sulfite
 Templated Dawson-Type Polyoxotungstates
;
_journal_name_full 'Inorganic Chemistry'
_journal_page_first 1819
_journal_page_last 1825
_journal_paper_doi 10.1021/ic9021646
_journal_volume 49
_journal_year 2010
_chemical_formula_moiety '8(C2 H8 N +), (H4 O64 S2 W18 8-), 9(H2 O)'
_chemical_formula_sum 'C16 H86 N8 O73 S2 W18'
_chemical_formula_weight 4932.35
_chemical_name_systematic
;
 ?
;
_space_group_IT_number 11
_symmetry_cell_setting monoclinic
_symmetry_space_group_name_Hall '-P 2yb'
_symmetry_space_group_name_H-M 'P 1 21/m 1'
_atom_sites_solution_hydrogens none
_atom_sites_solution_primary direct
_atom_sites_solution_secondary difmap
_audit_creation_method SHELXL-97
_cell_angle_alpha 90.00
_cell_angle_beta 92.3800(10)
_cell_angle_gamma 90.00
_cell_formula_units_Z 2
_cell_length_a 13.8974(2)
_cell_length_b 21.4577(3)
_cell_length_c 15.9687(2)
_cell_measurement_reflns_used 12969
_cell_measurement_temperature 150(2)
_cell_measurement_theta_max 26.0
_cell_measurement_theta_min 3.08
_cell_volume 4757.86(11)
_computing_cell_refinement
;
CrysAlis RED, Oxford Diffraction Ltd.,
Version 1.171.32.15 (release 10-01-2008 CrysAlis171 .NET)
(compiled Jan 10 2008,16:37:18)
;
_computing_data_collection
;
CrysAlis CCD, Oxford Diffraction Ltd.,
Version 1.171.32.15 (release 10-01-2008 CrysAlis171 .NET)
(compiled Jan 10 2008,16:37:18)
;
_computing_data_reduction
;
CrysAlis RED, Oxford Diffraction Ltd.,
Version 1.171.32.15 (release 10-01-2008 CrysAlis171 .NET)
(compiled Jan 10 2008,16:37:18)
;
_computing_structure_refinement 'SHELXL-97 (Sheldrick, 1997)'
_computing_structure_solution 'SHELXS-97 (Sheldrick, 1997)'
_diffrn_ambient_temperature 150(2)
_diffrn_measured_fraction_theta_full 0.988
_diffrn_measured_fraction_theta_max 0.988
_diffrn_measurement_device_type 'Oxoford Diffraction Gemini CCD'
_diffrn_measurement_method \w
_diffrn_radiation_monochromator graphite
_diffrn_radiation_source 'fine-focus sealed tube'
_diffrn_radiation_type MoK\a
_diffrn_radiation_wavelength 0.71073
_diffrn_reflns_av_R_equivalents 0.0467
_diffrn_reflns_av_sigmaI/netI 0.0525
_diffrn_reflns_limit_h_max 14
_diffrn_reflns_limit_h_min -17
_diffrn_reflns_limit_k_max 26
_diffrn_reflns_limit_k_min -26
_diffrn_reflns_limit_l_max 19
_diffrn_reflns_limit_l_min -19
_diffrn_reflns_number 31438
_diffrn_reflns_theta_full 26.00
_diffrn_reflns_theta_max 26.00
_diffrn_reflns_theta_min 3.08
_diffrn_standards_decay_% none
_diffrn_standards_interval_count none
_diffrn_standards_interval_time none
_diffrn_standards_number none
_exptl_absorpt_coefficient_mu 21.801
_exptl_absorpt_correction_T_max 0.520
_exptl_absorpt_correction_T_min 0.023
_exptl_absorpt_correction_type analytical
_exptl_absorpt_process_details
;
CrysAlis RED, Oxford Diffraction Ltd.,
Version 1.171.32.15 (release 10-01-2008 CrysAlis171 .NET)
(compiled Jan 10 2008,16:37:18)
Analytical numeric absorption correction using a multifaceted crystal
            model based on expressions derived by R.C. Clark & J.S. Reid.
(Clark, R. C. & Reid, J. S. (1995). Acta Cryst. A51, 887-897)
;
_exptl_crystal_colour colourless
_exptl_crystal_density_diffrn 3.443
_exptl_crystal_density_meas ?
_exptl_crystal_density_method 'not measured'
_exptl_crystal_description block
_exptl_crystal_F_000 4372
_exptl_crystal_size_max 0.32
_exptl_crystal_size_mid 0.13
_exptl_crystal_size_min 0.02
_platon_squeeze_details
;
;
_refine_diff_density_max 2.97
_refine_diff_density_min -2.42
_refine_diff_density_rms 0.32
_refine_ls_extinction_coef none
_refine_ls_extinction_method none
_refine_ls_goodness_of_fit_ref 0.987
_refine_ls_hydrogen_treatment none
_refine_ls_matrix_type full
_refine_ls_number_parameters 513
_refine_ls_number_reflns 9510
_refine_ls_number_restraints 3
_refine_ls_restrained_S_all 0.987
_refine_ls_R_factor_all 0.0619
_refine_ls_R_factor_gt 0.0408
_refine_ls_shift/su_max 0.002
_refine_ls_shift/su_mean 0.000
_refine_ls_structure_factor_coef Fsqd
_refine_ls_weighting_details 'calc w=1/[\s^2^(Fo^2^)+(0.0669P)^2^+0.0000P] where P=(Fo^2^+2Fc^2^)/3'
_refine_ls_weighting_scheme calc
_refine_ls_wR_factor_gt 0.1084
_refine_ls_wR_factor_ref 0.1134
_reflns_number_gt 6646
_reflns_number_total 9510
_reflns_threshold_expression >2sigma(I)
_cod_data_source_file ic9021646_si_002_2.cif
_cod_data_source_block compound2
_cod_depositor_comments
;
The following automatic conversions were performed:

'_exptl_crystal_density_meas' value 'none' was changed to '?' - the
value is perceived as not measured.

Automatic conversion script
Id: cif_fix_values 3008 2015-01-20 13:52:24Z robertas 
;
_cod_database_code 4314851

loop_
_symmetry_equiv_pos_as_xyz
'x, y, z'
'-x, y+1/2, -z'
'-x, -y, -z'
'x, -y-1/2, z'

loop_
_atom_site_label
_atom_site_type_symbol
_atom_site_fract_x
_atom_site_fract_y
_atom_site_fract_z
_atom_site_U_iso_or_equiv
_atom_site_adp_type
_atom_site_occupancy
_atom_site_symmetry_multiplicity
_atom_site_calc_flag
_atom_site_refinement_flags
_atom_site_disorder_assembly
_atom_site_disorder_group
W1 W 0.64815(5) 0.2500 0.94680(4) 0.02337(16) Uani 1 2 d S . .
W2 W 0.43884(4) 0.41141(2) 0.80934(3) 0.02506(13) Uani 1 1 d . . .
W3 W 0.44866(4) 0.33018(2) 1.00967(3) 0.02584(13) Uani 1 1 d . . .
W4 W 0.63939(4) 0.33649(2) 0.74499(3) 0.02523(13) Uani 1 1 d . . .
W5 W 0.33802(4) 0.41065(2) 0.59531(3) 0.02901(14) Uani 1 1 d . . .
W6 W 0.53452(4) 0.33602(2) 0.52240(3) 0.03147(14) Uani 1 1 d . . .
W7 W 0.37239(7) 0.2500 0.37221(5) 0.0385(2) Uani 1 2 d S . .
W8 W 0.17836(5) 0.32982(2) 0.44509(3) 0.03630(15) Uani 1 1 d . . .
W9 W 0.11457(14) 0.33013(6) 0.67196(12) 0.0341(3) Uani 0.70 1 d P . .
W9' W 0.1004(3) 0.35175(12) 0.6660(3) 0.0241(6) Uani 0.30 1 d P . .
W10 W 0.21627(18) 0.32645(7) 0.88289(15) 0.0305(4) Uani 0.50 1 d P . .
W10' W 0.20859(17) 0.34998(7) 0.89170(14) 0.0286(4) Uani 0.50 1 d P . .
S1 S 0.3362(3) 0.2500 0.5957(3) 0.0273(10) Uani 1 2 d S . .
S2 S 0.4371(3) 0.2500 0.8082(2) 0.0174(8) Uani 1 2 d S . .
O1 O 0.7609(9) 0.2500 0.9969(8) 0.031(3) Uani 1 2 d S . .
O2 O 0.4456(7) 0.3790(4) 1.0954(5) 0.039(2) Uani 1 1 d . . .
O3 O 0.5858(6) 0.3103(3) 1.0149(5) 0.0256(18) Uani 1 1 d . . .
O4 O 0.4275(9) 0.2500 1.0594(7) 0.029(3) Uani 1 2 d S . .
O5 O 0.6613(6) 0.3112(3) 0.8638(5) 0.0247(18) Uani 1 1 d . . .
O6 O 0.4788(8) 0.2500 0.9027(7) 0.025(2) Uiso 1 2 d S . .
O7 O 0.3197(6) 0.3292(4) 0.9683(5) 0.0262(18) Uani 1 1 d . . .
O8 O 0.4787(6) 0.3854(3) 0.9217(5) 0.0225(17) Uani 1 1 d . . .
O9 O 0.4212(7) 0.4882(4) 0.8328(5) 0.040(2) Uani 1 1 d . . .
O10 O 0.5782(6) 0.4089(3) 0.7862(5) 0.0244(18) Uani 1 1 d . . .
O11 O 0.7526(6) 0.3657(3) 0.7304(5) 0.031(2) Uani 1 1 d . . .
O12 O 0.3246(6) 0.3735(3) 0.8202(5) 0.0284(19) Uani 1 1 d . . .
O13 O 0.1236(7) 0.3183(4) 0.9545(6) 0.042(2) Uani 1 1 d . . .
O14 O 0.2362(10) 0.2500 0.8564(9) 0.041(3) Uani 1 2 d S . .
O15 O 0.1372(6) 0.3468(4) 0.7861(5) 0.034(2) Uani 1 1 d . . .
O16 O 0.4208(7) 0.4177(4) 0.6908(5) 0.034(2) Uani 1 1 d . . .
O17 O 0.5881(6) 0.3475(3) 0.6342(5) 0.030(2) Uani 1 1 d . . .
O18 O 0.6548(9) 0.2500 0.7227(7) 0.032(3) Uani 1 2 d S . .
O19 O 0.5673(9) 0.2500 0.5325(7) 0.031(3) Uani 1 2 d S . .
O20 O 0.6287(8) 0.3645(4) 0.4706(6) 0.047(3) Uani 1 1 d . . .
O21 O 0.4578(7) 0.4081(4) 0.5308(5) 0.036(2) Uani 1 1 d . . .
O22 O 0.3039(7) 0.4864(4) 0.5865(6) 0.042(2) Uani 1 1 d . . .
O23 O 0.2456(7) 0.3725(4) 0.6525(5) 0.036(2) Uani 1 1 d . . .
O24 O 0.0772(9) 0.4284(5) 0.6573(7) 0.063(3) Uani 1 1 d . . .
O25 O -0.0129(8) 0.3200(5) 0.6676(8) 0.059(3) Uani 1 1 d . . .
O26 O 0.1541(12) 0.2500 0.6760(8) 0.048(4) Uani 1 2 d S . .
O27 O 0.1193(6) 0.3280(4) 0.5473(5) 0.033(2) Uani 1 1 d . . .
O28 O 0.2720(7) 0.3840(4) 0.4914(6) 0.043(2) Uani 1 1 d . . .
O29 O 0.4525(8) 0.3105(4) 0.4275(5) 0.041(2) Uani 1 1 d . . .
O30 O 0.2861(9) 0.2500 0.5042(7) 0.032(3) Uani 1 2 d S . .
O31 O 0.4152(10) 0.2500 0.2727(8) 0.045(4) Uani 1 2 d S . .
O32 O 0.2757(8) 0.3115(4) 0.3621(5) 0.046(3) Uani 1 1 d . . .
O33 O 0.1239(9) 0.2500 0.4147(8) 0.040(3) Uani 1 2 d S . .
O34 O 0.1074(8) 0.3779(5) 0.3864(6) 0.055(3) Uani 1 1 d . . .
O35 O 0.4014(6) 0.3078(4) 0.5945(5) 0.031(2) Uani 1 1 d . . .
O36 O 0.4877(6) 0.3067(3) 0.7717(5) 0.0250(18) Uani 1 1 d . . .
O37 O 0.1921(7) 0.4291(4) 0.9111(6) 0.042(2) Uani 1 1 d . . .
O38 O 0.8884(16) 0.0448(9) 0.6827(13) 0.055(6) Uiso 0.50 1 d P . .
O39 O 0.994(3) 0.2500 0.291(3) 0.091(12) Uiso 0.50 2 d SP . .
O40 O 0.1751(12) 0.9959(7) 0.7726(10) 0.076(4) Uiso 0.80 1 d P . .
O41 O 0.270(2) 0.9043(13) 0.6857(19) 0.066(8) Uiso 0.40 1 d P . .
O42 O 0.048(3) 0.4526(17) 1.012(3) 0.050(10) Uiso 0.25 1 d P . .
O43 O 0.668(5) 0.2500 0.334(4) 0.080(18) Uiso 0.30 2 d SP . .
O44 O 0.902(4) 0.020(2) 0.502(3) 0.073(14) Uiso 0.25 1 d P . .
O45 O 0.892(4) 0.344(2) 0.414(3) 0.065(13) Uiso 0.25 1 d P . .
N1 N 0.8972(17) 0.2500 0.5347(14) 0.075(6) Uiso 1 2 d S . .
N2 N 0.2142(15) 0.2500 0.0990(13) 0.064(5) Uiso 1 2 d S . .
N3 N 0.943(3) 0.2500 0.911(2) 0.051(11) Uiso 0.40 2 d SPD . 1
N4 N 0.981(2) 0.2091(12) 0.1087(19) 0.073(9) Uiso 0.50 1 d PD . .
N5 N 0.6860(10) 0.4328(6) 0.9560(8) 0.056(3) Uiso 1 1 d . A 1
N7 N 0.3792(13) 0.0663(7) 0.3484(11) 0.081(5) Uiso 1 1 d . B 1
C1 C 0.811(3) 0.2500 0.585(3) 0.082(12) Uiso 0.70 2 d SP . .
C2 C 0.2180(14) 0.1917(8) 0.1520(12) 0.070(5) Uiso 1 1 d . . .
C3 C 0.915(5) 0.288(3) 0.836(3) 0.068(17) Uiso 0.30 1 d PD . 1
C3' C 0.924(3) 0.3149(12) 0.876(2) 0.064(10) Uiso 0.50 1 d PD C 2
C4 C 0.954(4) 0.1425(15) 0.086(3) 0.049(12) Uiso 0.30 1 d PD . .
C5 C 0.6339(13) 0.4943(7) 0.9685(11) 0.058(4) Uiso 1 1 d . . .
C6 C 0.776(4) 0.444(2) 0.913(4) 0.058(14) Uiso 0.30 1 d P . .
C6' C 0.746(2) 0.4149(13) 1.0388(19) 0.080(8) Uiso 0.70 1 d P D 2
C7' C 0.454(4) 0.069(3) 0.309(4) 0.058(14) Uiso 0.30 1 d P E 2
C7 C 0.339(4) 0.067(2) 0.259(3) 0.042(11) Uiso 0.30 1 d P B 1
C8' C 0.353(2) -0.0011(13) 0.3884(18) 0.071(7) Uiso 0.70 1 d P F 2
C8 C 0.417(3) 0.0076(15) 0.386(2) 0.053(8) Uiso 0.50 1 d P B 1

loop_
_atom_site_aniso_label
_atom_site_aniso_U_11
_atom_site_aniso_U_22
_atom_site_aniso_U_33
_atom_site_aniso_U_23
_atom_site_aniso_U_13
_atom_site_aniso_U_12
W1 0.0231(4) 0.0252(3) 0.0213(4) 0.000 -0.0039(3) 0.000
W2 0.0300(3) 0.0193(2) 0.0254(3) -0.00026(19) -0.0042(2) -0.0006(2)
W3 0.0298(3) 0.0264(2) 0.0212(3) -0.00377(19) -0.0006(2) 0.0007(2)
W4 0.0272(3) 0.0241(2) 0.0243(3) 0.00155(19) -0.0003(2) -0.0033(2)
W5 0.0376(3) 0.0234(2) 0.0254(3) 0.0043(2) -0.0064(2) -0.0008(2)
W6 0.0434(3) 0.0282(2) 0.0227(3) 0.0029(2) 0.0002(2) -0.0018(2)
W7 0.0579(6) 0.0371(4) 0.0197(4) 0.000 -0.0074(4) 0.000
W8 0.0464(4) 0.0334(3) 0.0277(3) 0.0032(2) -0.0159(3) 0.0032(3)
W9 0.0319(8) 0.0350(8) 0.0350(6) -0.0004(7) -0.0054(5) -0.0030(7)
W9' 0.0248(14) 0.0141(13) 0.0329(12) 0.0055(12) -0.0065(9) 0.0093(12)
W10 0.0276(8) 0.0256(9) 0.0386(9) -0.0017(8) 0.0044(6) 0.0060(9)
W10' 0.0234(8) 0.0320(9) 0.0303(8) -0.0021(8) -0.0005(6) 0.0044(9)
S1 0.032(3) 0.027(2) 0.023(2) 0.000 -0.0061(19) 0.000
S2 0.016(2) 0.0191(17) 0.0163(19) 0.000 -0.0044(16) 0.000
O1 0.027(7) 0.027(6) 0.039(7) 0.000 -0.009(6) 0.000
O2 0.050(6) 0.032(4) 0.035(5) -0.009(4) 0.004(5) 0.008(5)
O3 0.027(5) 0.027(4) 0.022(4) -0.003(3) -0.012(4) 0.005(4)
O4 0.034(7) 0.033(6) 0.022(6) 0.000 0.013(6) 0.000
O5 0.027(5) 0.023(4) 0.024(4) -0.005(3) -0.005(4) -0.006(4)
O7 0.016(4) 0.039(5) 0.023(4) 0.003(4) -0.010(3) 0.004(4)
O8 0.024(4) 0.022(4) 0.020(4) -0.004(3) -0.010(3) -0.006(4)
O9 0.064(7) 0.020(4) 0.034(5) -0.005(4) -0.006(5) 0.002(4)
O10 0.021(4) 0.028(4) 0.023(4) 0.001(3) -0.008(4) -0.005(4)
O11 0.036(5) 0.027(4) 0.028(5) -0.001(4) -0.010(4) -0.013(4)
O12 0.035(5) 0.023(4) 0.025(5) -0.001(3) -0.012(4) 0.001(4)
O13 0.034(6) 0.058(6) 0.033(5) 0.000(4) 0.008(4) 0.007(5)
O14 0.043(9) 0.028(6) 0.053(9) 0.000 0.012(7) 0.000
O15 0.028(5) 0.038(5) 0.036(5) -0.007(4) -0.004(4) -0.003(4)
O16 0.042(6) 0.027(4) 0.033(5) 0.003(4) -0.005(4) -0.010(4)
O17 0.034(5) 0.025(4) 0.031(5) 0.004(4) 0.002(4) -0.005(4)
O18 0.038(8) 0.030(6) 0.028(7) 0.000 0.006(6) 0.000
O19 0.040(8) 0.033(6) 0.018(6) 0.000 -0.006(6) 0.000
O20 0.066(7) 0.044(5) 0.034(6) 0.003(4) 0.016(5) -0.005(5)
O21 0.051(6) 0.034(4) 0.023(5) 0.011(4) 0.003(4) -0.005(4)
O22 0.059(7) 0.025(4) 0.041(6) 0.011(4) -0.009(5) 0.008(5)
O23 0.053(6) 0.031(4) 0.023(5) 0.004(4) -0.011(4) -0.014(5)
O24 0.070(8) 0.045(6) 0.074(8) 0.004(5) 0.004(7) 0.027(6)
O25 0.033(6) 0.060(6) 0.083(9) 0.005(6) -0.004(6) 0.011(5)
O26 0.079(12) 0.033(7) 0.033(8) 0.000 -0.008(8) 0.000
O27 0.028(5) 0.038(5) 0.033(5) 0.004(4) -0.015(4) -0.001(4)
O28 0.058(7) 0.033(5) 0.038(6) 0.005(4) -0.012(5) 0.006(5)
O29 0.071(7) 0.029(4) 0.023(5) 0.007(4) -0.001(5) -0.004(5)
O30 0.045(8) 0.028(6) 0.021(6) 0.000 -0.009(6) 0.000
O31 0.050(9) 0.066(9) 0.019(7) 0.000 -0.014(6) 0.000
O32 0.082(8) 0.041(5) 0.014(5) 0.000(4) -0.006(5) -0.003(5)
O33 0.031(8) 0.042(7) 0.045(8) 0.000 -0.008(6) 0.000
O34 0.061(7) 0.056(6) 0.047(6) 0.007(5) -0.018(6) -0.002(6)
O35 0.032(5) 0.027(4) 0.034(5) 0.006(4) -0.006(4) -0.001(4)
O36 0.031(5) 0.024(4) 0.020(4) -0.006(3) -0.001(4) 0.000(4)
O37 0.044(6) 0.040(5) 0.040(6) -0.013(4) 0.000(5) 0.014(5)

loop_
_atom_type_symbol
_atom_type_description
_atom_type_scat_dispersion_real
_atom_type_scat_dispersion_imag
_atom_type_scat_source
W W -0.8490 6.8722 'International Tables Vol C Tables 4.2.6.8 and 6.1.1.4'
S S 0.1246 0.1234 'International Tables Vol C Tables 4.2.6.8 and 6.1.1.4'
O O 0.0106 0.0060 'International Tables Vol C Tables 4.2.6.8 and 6.1.1.4'
N N 0.0061 0.0033 'International Tables Vol C Tables 4.2.6.8 and 6.1.1.4'
C C 0.0033 0.0016 'International Tables Vol C Tables 4.2.6.8 and 6.1.1.4'
H H 0.0000 0.0000 'International Tables Vol C Tables 4.2.6.8 and 6.1.1.4'

loop_
_geom_angle_atom_site_label_1
_geom_angle_atom_site_label_2
_geom_angle_atom_site_label_3
_geom_angle
_geom_angle_site_symmetry_1
_geom_angle_site_symmetry_3
_geom_angle_publ_flag
O1 W1 O5 102.3(4) . 4_565 ?
O1 W1 O5 102.3(4) . . ?
O5 W1 O5 88.6(4) 4_565 . ?
O1 W1 O3 99.2(4) . . ?
O5 W1 O3 158.4(4) 4_565 . ?
O5 W1 O3 89.4(3) . . ?
O1 W1 O3 99.2(4) . 4_565 ?
O5 W1 O3 89.4(3) 4_565 4_565 ?
O5 W1 O3 158.4(4) . 4_565 ?
O3 W1 O3 84.7(5) . 4_565 ?
O1 W1 O6 169.3(5) . . ?
O5 W1 O6 85.3(3) 4_565 . ?
O5 W1 O6 85.3(3) . . ?
O3 W1 O6 73.1(3) . . ?
O3 W1 O6 73.1(3) 4_565 . ?
O9 W2 O12 106.2(4) . . ?
O9 W2 O16 97.8(4) . . ?
O12 W2 O16 92.7(4) . . ?
O9 W2 O8 96.5(4) . . ?
O12 W2 O8 90.0(3) . . ?
O16 W2 O8 164.1(3) . . ?
O9 W2 O10 102.5(4) . . ?
O12 W2 O10 151.3(3) . . ?
O16 W2 O10 84.6(4) . . ?
O8 W2 O10 85.5(3) . . ?
O9 W2 O36 171.7(4) . . ?
O12 W2 O36 82.1(3) . . ?
O16 W2 O36 81.1(3) . . ?
O8 W2 O36 83.7(3) . . ?
O10 W2 O36 69.2(3) . . ?
O2 W3 O7 103.3(4) . . ?
O2 W3 O8 102.8(4) . . ?
O7 W3 O8 89.0(3) . . ?
O2 W3 O4 101.9(4) . . ?
O7 W3 O4 88.6(4) . . ?
O8 W3 O4 155.0(4) . . ?
O2 W3 O3 98.9(4) . . ?
O7 W3 O3 157.8(3) . . ?
O8 W3 O3 85.7(3) . . ?
O4 W3 O3 87.2(4) . . ?
O2 W3 O6 168.8(4) . . ?
O7 W3 O6 86.3(4) . . ?
O8 W3 O6 82.8(3) . . ?
O4 W3 O6 72.3(3) . . ?
O3 W3 O6 71.6(3) . . ?
O11 W4 O17 98.0(4) . . ?
O11 W4 O10 100.0(4) . . ?
O17 W4 O10 93.7(3) . . ?
O11 W4 O18 102.7(5) . . ?
O17 W4 O18 89.3(4) . . ?
O10 W4 O18 156.5(4) . . ?
O11 W4 O5 97.1(4) . . ?
O17 W4 O5 164.5(3) . . ?
O10 W4 O5 86.9(3) . . ?
O18 W4 O5 84.2(4) . . ?
O11 W4 O36 174.2(3) . . ?
O17 W4 O36 83.9(3) . . ?
O10 W4 O36 74.4(3) . . ?
O18 W4 O36 82.7(4) . . ?
O5 W4 O36 81.4(3) . . ?
O22 W5 O23 106.0(4) . . ?
O22 W5 O16 98.6(4) . . ?
O23 W5 O16 92.9(4) . . ?
O22 W5 O28 95.2(4) . . ?
O23 W5 O28 88.7(4) . . ?
O16 W5 O28 165.1(4) . . ?
O22 W5 O21 102.7(4) . . ?
O23 W5 O21 151.2(4) . . ?
O16 W5 O21 85.7(4) . . ?
O28 W5 O21 85.8(4) . . ?
O22 W5 O35 172.4(4) . . ?
O23 W5 O35 81.5(3) . . ?
O16 W5 O35 82.2(3) . . ?
O28 W5 O35 83.4(3) . . ?
O21 W5 O35 69.8(3) . . ?
O20 W6 O21 100.9(4) . . ?
O20 W6 O19 101.8(5) . . ?
O21 W6 O19 157.2(4) . . ?
O20 W6 O17 97.5(4) . . ?
O21 W6 O17 91.6(4) . . ?
O19 W6 O17 87.9(4) . . ?
O20 W6 O29 99.3(4) . . ?
O21 W6 O29 88.4(4) . . ?
O19 W6 O29 85.6(4) . . ?
O17 W6 O29 162.9(3) . . ?
O20 W6 O35 174.1(4) . . ?
O21 W6 O35 73.3(3) . . ?
O19 W6 O35 84.1(4) . . ?
O17 W6 O35 81.8(3) . . ?
O29 W6 O35 81.9(4) . . ?
O31 W7 O32 101.2(4) . 4_565 ?
O31 W7 O32 101.2(4) . . ?
O32 W7 O32 88.8(6) 4_565 . ?
O31 W7 O29 102.2(4) . . ?
O32 W7 O29 156.6(4) 4_565 . ?
O32 W7 O29 87.9(4) . . ?
O31 W7 O29 102.2(4) . 4_565 ?
O32 W7 O29 87.9(4) 4_565 4_565 ?
O32 W7 O29 156.6(4) . 4_565 ?
O29 W7 O29 86.0(5) . 4_565 ?
O31 W7 O30 171.2(6) . . ?
O32 W7 O30 72.7(3) 4_565 . ?
O32 W7 O30 72.7(3) . . ?
O29 W7 O30 84.2(3) . . ?
O29 W7 O30 84.2(3) 4_565 . ?
O34 W8 O27 103.4(5) . . ?
O34 W8 O28 102.8(5) . . ?
O27 W8 O28 89.5(4) . . ?
O34 W8 O33 100.9(5) . . ?
O27 W8 O33 91.1(5) . . ?
O28 W8 O33 155.5(4) . . ?
O34 W8 O32 98.7(5) . . ?
O27 W8 O32 157.9(4) . . ?
O28 W8 O32 84.5(4) . . ?
O33 W8 O32 85.8(5) . . ?
O34 W8 O30 168.8(4) . . ?
O27 W8 O30 86.1(4) . . ?
O28 W8 O30 83.0(3) . . ?
O33 W8 O30 72.7(4) . . ?
O32 W8 O30 72.1(4) . . ?
W9' W9 O25 74.2(8) . . ?
W9' W9 O26 169.9(9) . . ?
O25 W9 O26 100.7(6) . . ?
W9' W9 O15 93.3(7) . . ?
O25 W9 O15 100.8(5) . . ?
O26 W9 O15 96.2(5) . . ?
W9' W9 O27 82.1(7) . . ?
O25 W9 O27 91.9(5) . . ?
O26 W9 O27 89.5(5) . . ?
O15 W9 O27 164.8(4) . . ?
W9' W9 O23 84.8(7) . . ?
O25 W9 O23 157.8(4) . . ?
O26 W9 O23 98.9(6) . . ?
O15 W9 O23 87.1(4) . . ?
O27 W9 O23 78.1(3) . . ?
W9' W9 O24 10.1(7) . . ?
O25 W9 O24 83.2(5) . . ?
O26 W9 O24 174.2(6) . . ?
O15 W9 O24 87.1(4) . . ?
O27 W9 O24 86.2(4) . . ?
O23 W9 O24 76.5(4) . . ?
W9 W9' O24 166.9(10) . . ?
W9 W9' O25 89.1(8) . . ?
O24 W9' O25 102.5(6) . . ?
W9 W9' O15 71.7(7) . . ?
O24 W9' O15 100.0(5) . . ?
O25 W9' O15 99.5(5) . . ?
W9 W9' O27 83.2(7) . . ?
O24 W9' O27 101.8(5) . . ?
O25 W9' O27 94.1(5) . . ?
O15 W9' O27 151.0(4) . . ?
W9 W9' O23 81.1(7) . . ?
O24 W9' O23 88.1(5) . . ?
O25 W9' O23 167.9(5) . . ?
O15 W9' O23 84.2(4) . . ?
O27 W9' O23 77.8(4) . . ?
W9 W9' O26 7.8(7) . . ?
O24 W9' O26 172.2(6) . . ?
O25 W9' O26 85.3(5) . . ?
O15 W9' O26 79.1(4) . . ?
O27 W9' O26 76.6(4) . . ?
O23 W9' O26 84.1(5) . . ?
W10' W10 O14 177.5(7) . . ?
W10' W10 O13 76.4(5) . . ?
O14 W10 O13 101.2(5) . . ?
W10' W10 O15 83.3(6) . . ?
O14 W10 O15 96.4(6) . . ?
O13 W10 O15 97.8(4) . . ?
W10' W10 O7 86.4(6) . . ?
O14 W10 O7 94.6(6) . . ?
O13 W10 O7 95.0(4) . . ?
O15 W10 O7 161.2(4) . . ?
W10' W10 O12 80.0(5) . . ?
O14 W10 O12 102.5(5) . . ?
O13 W10 O12 155.8(4) . . ?
O15 W10 O12 84.5(4) . . ?
O7 W10 O12 78.3(3) . . ?
W10' W10 O37 5.0(5) . . ?
O14 W10 O37 177.0(5) . . ?
O13 W10 O37 81.3(4) . . ?
O15 W10 O37 81.6(4) . . ?
O7 W10 O37 86.7(3) . . ?
O12 W10 O37 75.2(3) . . ?
W10 W10' O13 86.0(6) . . ?
W10 W10' O37 173.4(6) . . ?
O13 W10' O37 100.5(4) . . ?
W10 W10' O15 80.6(6) . . ?
O13 W10' O15 98.9(4) . . ?
O37 W10' O15 97.1(4) . . ?
W10 W10' O7 78.0(6) . . ?
O13 W10' O7 95.0(4) . . ?
O37 W10' O7 102.4(4) . . ?
O15 W10' O7 153.5(4) . . ?
W10 W10' O12 85.2(5) . . ?
O13 W10' O12 169.8(4) . . ?
O37 W10' O12 88.4(4) . . ?
O15 W10' O12 84.9(3) . . ?
O7 W10' O12 78.0(3) . . ?
W10 W10' O14 1.9(5) . . ?
O13 W10' O14 84.1(4) . . ?
O37 W10' O14 175.1(4) . . ?
O15 W10' O14 80.4(5) . . ?
O7 W10' O14 78.7(4) . . ?
O12 W10' O14 87.2(4) . . ?
O35 S1 O35 107.6(7) 4_565 . ?
O35 S1 O30 103.0(4) 4_565 . ?
O35 S1 O30 103.0(4) . . ?
O36 S2 O36 105.1(6) 4_565 . ?
O36 S2 O6 101.8(4) 4_565 . ?
O36 S2 O6 101.8(4) . . ?
W1 O3 W3 125.9(4) . . ?
W3 O4 W3 127.0(6) 4_565 . ?
W1 O5 W4 148.1(4) . . ?
S2 O6 W1 125.8(6) . . ?
S2 O6 W3 126.1(4) . . ?
W1 O6 W3 89.4(3) . . ?
S2 O6 W3 126.1(4) . 4_565 ?
W1 O6 W3 89.4(3) . 4_565 ?
W3 O6 W3 88.2(3) . 4_565 ?
W3 O7 W10 155.8(5) . . ?
W3 O7 W10' 156.8(5) . . ?
W10 O7 W10' 15.66(8) . . ?
W3 O8 W2 143.4(4) . . ?
W4 O10 W2 122.6(4) . . ?
W2 O12 W10' 150.6(4) . . ?
W2 O12 W10 156.4(5) . . ?
W10' O12 W10 14.73(7) . . ?
W10' O13 W10 17.62(10) . . ?
W10 O14 W10 145.2(8) . 4_565 ?
W10 O14 W10' 144.7(7) . 4_565 ?
W10 O14 W10' 0.60(17) 4_565 4_565 ?
W10 O14 W10' 0.60(17) . . ?
W10 O14 W10' 144.7(7) 4_565 . ?
W10' O14 W10' 144.1(6) 4_565 . ?
W9 O15 W10 144.4(5) . . ?
W9 O15 W10' 157.1(5) . . ?
W10 O15 W10' 16.07(9) . . ?
W9 O15 W9' 15.05(10) . . ?
W10 O15 W9' 156.8(5) . . ?
W10' O15 W9' 163.2(5) . . ?
W5 O16 W2 148.5(5) . . ?
W4 O17 W6 165.5(4) . . ?
W4 O18 W4 154.3(7) . 4_565 ?
W6 O19 W6 151.0(7) 4_565 . ?
W6 O21 W5 123.1(4) . . ?
W5 O23 W9 157.7(5) . . ?
W5 O23 W9' 149.5(5) . . ?
W9 O23 W9' 14.13(9) . . ?
W9' O24 W9 3.0(2) . . ?
W9' O25 W9 16.67(13) . . ?
W9 O26 W9 144.5(10) 4_565 . ?
W9 O26 W9' 2.21(19) 4_565 4_565 ?
W9 O26 W9' 143.2(9) . 4_565 ?
W9 O26 W9' 143.2(9) 4_565 . ?
W9 O26 W9' 2.21(19) . . ?
W9' O26 W9' 141.8(8) 4_565 . ?
W8 O27 W9' 155.8(5) . . ?
W8 O27 W9 155.6(5) . . ?
W9' O27 W9 14.75(9) . . ?
W8 O28 W5 144.4(5) . . ?
W7 O29 W6 150.4(5) . . ?
S1 O30 W8 126.4(4) . 4_565 ?
S1 O30 W8 126.4(4) . . ?
W8 O30 W8 89.2(4) 4_565 . ?
S1 O30 W7 125.1(7) . . ?
W8 O30 W7 89.0(3) 4_565 . ?
W8 O30 W7 89.0(3) . . ?
W7 O32 W8 126.1(4) . . ?
W8 O33 W8 125.5(7) . 4_565 ?
S1 O35 W6 134.9(5) . . ?
S1 O35 W5 122.0(5) . . ?
W6 O35 W5 93.7(3) . . ?
S2 O36 W4 137.9(5) . . ?
S2 O36 W2 120.2(4) . . ?
W4 O36 W2 93.3(3) . . ?
W10' O37 W10 1.55(14) . . ?
C2 N2 C2 112(2) . 4_565 ?
C3 N3 C3 66(5) 4_565 . ?
C4 N4 N4 161(2) . 4_565 ?
C6 N5 C5 110(2) . . ?
C8 N7 C7 120(2) . . ?
N3 C3 C3 57(3) . 4_565 ?

loop_
_geom_bond_atom_site_label_1
_geom_bond_atom_site_label_2
_geom_bond_distance
_geom_bond_site_symmetry_2
_geom_bond_publ_flag
W1 O1 1.730(12) . ?
W1 O5 1.880(8) 4_565 ?
W1 O5 1.880(8) . ?
W1 O3 1.920(8) . ?
W1 O3 1.920(8) 4_565 ?
W1 O6 2.428(12) . ?
W2 O9 1.711(8) . ?
W2 O12 1.799(8) . ?
W2 O16 1.904(8) . ?
W2 O8 1.938(7) . ?
W2 O10 1.987(8) . ?
W2 O36 2.429(7) . ?
W3 O2 1.726(8) . ?
W3 O7 1.884(8) . ?
W3 O8 1.897(7) . ?
W3 O4 1.922(5) . ?
W3 O3 1.951(8) . ?
W3 O6 2.472(8) . ?
W4 O11 1.719(8) . ?
W4 O17 1.894(9) . ?
W4 O10 1.902(8) . ?
W4 O18 1.904(3) . ?
W4 O5 1.985(8) . ?
W4 O36 2.260(8) . ?
W5 O22 1.697(8) . ?
W5 O23 1.803(9) . ?
W5 O16 1.877(9) . ?
W5 O28 1.948(10) . ?
W5 O21 1.995(9) . ?
W5 O35 2.377(8) . ?
W6 O20 1.691(9) . ?
W6 O21 1.886(9) . ?
W6 O19 1.907(3) . ?
W6 O17 1.922(9) . ?
W6 O29 1.937(10) . ?
W6 O35 2.300(8) . ?
W7 O31 1.719(13) . ?
W7 O32 1.885(10) 4_565 ?
W7 O32 1.885(10) . ?
W7 O29 1.904(9) . ?
W7 O29 1.904(9) 4_565 ?
W7 O30 2.467(12) . ?
W8 O34 1.685(10) . ?
W8 O27 1.857(9) . ?
W8 O28 1.874(10) . ?
W8 O33 1.927(6) . ?
W8 O32 1.973(10) . ?
W8 O30 2.439(9) . ?
W9 W9' 0.512(2) . ?
W9 O25 1.783(11) . ?
W9 O26 1.805(5) . ?
W9 O15 1.870(9) . ?
W9 O27 1.995(9) . ?
W9 O23 2.070(9) . ?
W9 O24 2.182(10) . ?
W9' O24 1.680(10) . ?
W9' O25 1.716(12) . ?
W9' O15 1.967(10) . ?
W9' O27 1.990(10) . ?
W9' O23 2.086(11) . ?
W9' O26 2.311(6) . ?
W10 W10' 0.5359(15) . ?
W10 O14 1.719(4) . ?
W10 O13 1.766(9) . ?
W10 O15 1.910(9) . ?
W10 O7 1.941(8) . ?
W10 O12 2.100(9) . ?
W10 O37 2.275(9) . ?
W10' O13 1.721(9) . ?
W10' O37 1.742(9) . ?
W10' O15 1.923(9) . ?
W10' O7 1.981(8) . ?
W10' O12 2.076(9) . ?
W10' O14 2.255(4) . ?
S1 O35 1.537(8) 4_565 ?
S1 O35 1.537(8) . ?
S1 O30 1.592(12) . ?
S2 O36 1.533(8) 4_565 ?
S2 O36 1.533(8) . ?
S2 O6 1.594(12) . ?
O4 W3 1.922(5) 4_565 ?
O6 W3 2.472(8) 4_565 ?
O14 W10 1.719(4) 4_565 ?
O14 W10' 2.255(4) 4_565 ?
O18 W4 1.904(3) 4_565 ?
O19 W6 1.907(3) 4_565 ?
O26 W9 1.805(5) 4_565 ?
O26 W9' 2.311(6) 4_565 ?
O30 W8 2.439(9) 4_565 ?
O33 W8 1.927(6) 4_565 ?
N1 C1 1.47(4) . ?
N2 C2 1.51(2) . ?
N2 C2 1.51(2) 4_565 ?
N3 C3 1.48(2) 4_565 ?
N3 C3 1.48(2) . ?
N4 C4 1.514(19) . ?
N4 N4 1.76(5) 4_565 ?
N5 C6 1.47(6) . ?
N5 C5 1.52(2) . ?
N7 C8 1.49(4) . ?
N7 C7 1.51(5) . ?
C3 C3 1.61(11) 4_565 ?

loop_
_platon_squeeze_void_nr
_platon_squeeze_void_average_x
_platon_squeeze_void_average_y
_platon_squeeze_void_average_z
_platon_squeeze_void_volume
_platon_squeeze_void_count_electrons
1 0.040 0.463 0.202 44.5 4.5
2 0.040 1.037 0.202 44.5 5.0
3 -0.041 0.537 0.798 44.4 4.9
4 -0.041 0.963 0.798 44.5 3.7
5 0.304 0.750 0.808 83.7 -0.1
6 0.194 0.620 0.440 7.0 -0.5
7 0.194 0.880 0.440 7.0 -0.3
8 0.695 0.250 0.192 83.7 0.2
9 0.805 0.120 0.560 7.0 -0.3
10 0.805 0.380 0.560 7.0 0.0
